data_7032003
loop_
_publ_author_name
'Liu, Dan'
'Liu, Xiaojuan'
'Liu, Yongxin'
'Yu, Yang'
'Chen, Fanglin'
'Wang, Cheng'

_publ_section_title
;
 Host-guest interaction dictated selective adsorption and fluorescence
 quenching of a luminescent lightweight metal-organic framework toward
 liquid explosives.
;
_journal_issue 40
_journal_name_full 'Dalton transactions (Cambridge, England : 2003)'
_journal_page_first 15237
_journal_page_last 15244
_journal_paper_doi 10.1039/c4dt01883d
_journal_volume 43
_journal_year 2014
_chemical_formula_moiety 'C38 H26 Mg2 N4 O14'
_chemical_formula_sum 'C38 H26 Mg2 N4 O14'
_chemical_formula_weight 811.25
_chemical_melting_point ?
_chemical_name_systematic
;
 ?
;
_space_group_crystal_system monoclinic
_space_group_IT_number 15
_space_group_name_Hall '-C 2yc'
_space_group_name_H-M_alt 'C 1 2/c 1'
_symmetry_space_group_name_Hall '-C 2yc'
_symmetry_space_group_name_H-M 'C 1 2/c 1'
_atom_sites_solution_hydrogens geom
_audit_creation_method SHELXL-2013
_cell_angle_alpha 90
_cell_angle_beta 130.1130(10)
_cell_angle_gamma 90
_cell_formula_units_Z 4
_cell_length_a 19.2119(13)
_cell_length_b 16.1935(11)
_cell_length_c 14.0617(17)
_cell_measurement_reflns_used 2950
_cell_measurement_temperature 273(2)
_cell_measurement_theta_max 25.103
_cell_measurement_theta_min 1.925
_cell_volume 3345.7(5)
_computing_cell_refinement 'Bruker SMART'
_computing_data_collection 'Bruker SMART'
_computing_data_reduction 'Bruker SAINT'
_computing_molecular_graphics SHELXP-97
_computing_publication_material SHELXTL
_computing_structure_refinement 'SHELXL-2013 (Sheldrick, 2013)'
_computing_structure_solution 'SHELXS-97 (Sheldrick, 1990)'
_diffrn_ambient_temperature 273(2)
_diffrn_detector_area_resol_mean 9.00cm
_diffrn_measured_fraction_theta_full 0.974
_diffrn_measured_fraction_theta_max 0.991
_diffrn_measurement_device_type 'CCD area detector'
_diffrn_measurement_method 'phi and omega scans'
_diffrn_radiation_type MoK\a
_diffrn_radiation_wavelength 0.71073
_diffrn_reflns_av_R_equivalents 0.0333
_diffrn_reflns_av_unetI/netI 0.0379
_diffrn_reflns_Laue_measured_fraction_full 0.974
_diffrn_reflns_Laue_measured_fraction_max 0.991
_diffrn_reflns_limit_h_max 18
_diffrn_reflns_limit_h_min -22
_diffrn_reflns_limit_k_max 15
_diffrn_reflns_limit_k_min -19
_diffrn_reflns_limit_l_max 16
_diffrn_reflns_limit_l_min -16
_diffrn_reflns_number 8295
_diffrn_reflns_point_group_measured_fraction_full 0.974
_diffrn_reflns_point_group_measured_fraction_max 0.991
_diffrn_reflns_theta_full 25.242
_diffrn_reflns_theta_max 25.103
_diffrn_reflns_theta_min 1.925
_diffrn_source 'fine-focus sealed tube'
_exptl_absorpt_coefficient_mu 0.157
_exptl_absorpt_correction_T_max 0.8423
_exptl_absorpt_correction_T_min 0.1246
_exptl_absorpt_correction_type empirical
_exptl_absorpt_process_details SADABS
_exptl_crystal_colour yellow
_exptl_crystal_density_diffrn 1.611
_exptl_crystal_density_meas ?
_exptl_crystal_density_method 'not measured'
_exptl_crystal_description stick
_exptl_crystal_F_000 1672
_exptl_crystal_size_max 0.25
_exptl_crystal_size_mid 0.14
_exptl_crystal_size_min 0.13
_refine_diff_density_max 1.503
_refine_diff_density_min -1.004
_refine_diff_density_rms 0.136
_refine_ls_extinction_coef 0.0056(17)
_refine_ls_extinction_expression Fc^*^=kFc[1+0.001xFc^2^\l^3^/sin(2\q)]^-1/4^
_refine_ls_extinction_method SHELXL
_refine_ls_goodness_of_fit_ref 1.106
_refine_ls_hydrogen_treatment noref
_refine_ls_matrix_type full
_refine_ls_number_parameters 292
_refine_ls_number_reflns 2950
_refine_ls_number_restraints 51
_refine_ls_restrained_S_all 1.148
_refine_ls_R_factor_all 0.1008
_refine_ls_R_factor_gt 0.0873
_refine_ls_shift/su_max 0.000
_refine_ls_shift/su_mean 0.000
_refine_ls_structure_factor_coef Fsqd
_refine_ls_weighting_details 'w=1/[\s^2^(Fo^2^)+(0.1768P)^2^+10.0318P] where P=(Fo^2^+2Fc^2^)/3'
_refine_ls_weighting_scheme calc
_refine_ls_wR_factor_gt 0.2544
_refine_ls_wR_factor_ref 0.2690
_reflns_Friedel_coverage 0.000
_reflns_number_gt 2360
_reflns_number_total 2950
_reflns_threshold_expression 'I > 2\s(I)'
_cod_data_source_file c4dt01883d2.cif
_cod_data_source_block 4
_cod_depositor_comments
;
The following automatic conversions were performed:

'_chemical_melting_point' value 'not measured' was changed to '?' -
the value is undefined or not given.

Automatic conversion script
Id: cif_fix_values 2281 2013-09-26 08:29:07Z andrius 

 Adding full bibliography for 7031997--7032004.cif.

The following automatic conversions were performed:

'_exptl_crystal_density_meas' value 'none' was changed to '?' - the
value is perceived as not measured.

Automatic conversion script
Id: cif_fix_values 3008 2015-01-20 13:52:24Z robertas 
;
_cod_database_code 7032003
_shelx_space_group_comment
;
The symmetry employed for this shelxl refinement is uniquely defined
by the following loop, which should always be used as a source of
symmetry information in preference to the above space-group names.
They are only intended as comments.
;
_shelxl_version_number 2013-3

loop_
_space_group_symop_operation_xyz
'x, y, z'
'-x, y, -z+1/2'
'x+1/2, y+1/2, z'
'-x+1/2, y+1/2, -z+1/2'
'-x, -y, -z'
'x, -y, z-1/2'
'-x+1/2, -y+1/2, -z'
'x+1/2, -y+1/2, z-1/2'

loop_
_atom_site_label
_atom_site_type_symbol
_atom_site_fract_x
_atom_site_fract_y
_atom_site_fract_z
_atom_site_U_iso_or_equiv
_atom_site_adp_type
_atom_site_occupancy
_atom_site_site_symmetry_order
_atom_site_calc_flag
_atom_site_refinement_flags_posn
_atom_site_refinement_flags_adp
_atom_site_refinement_flags_occupancy
Mg1 Mg 0.0000 0.43811(10) 0.7500 0.0169(5) Uani 1 2 d S T P
Mg2 Mg 0.0000 0.5000 1.0000 0.0160(5) Uani 1 2 d S . P
O1 O 0.07099(18) 0.39078(16) 1.0562(3) 0.0245(7) Uani 1 1 d . . .
O2 O 0.03863(19) 0.35074(16) 0.8791(3) 0.0253(7) Uani 1 1 d . . .
O3 O 0.37458(18) 0.05536(17) 1.1968(2) 0.0249(7) Uani 1 1 d . . .
O4 O 0.38196(18) 0.06386(17) 1.3615(2) 0.0244(7) Uani 1 1 d . . .
O5 O -0.03763(18) 0.53026(17) 0.6127(2) 0.0230(7) Uani 1 1 d . . .
O6 O 0.0500(10) -0.1392(9) 0.6690(14) 0.214(5) Uani 1 1 d . U .
O7 O -0.0695(11) -0.0664(19) 0.6096(18) 0.119(9) Uani 0.4 1 d D U P
O7' O -0.0757(7) -0.0737(13) 0.5619(13) 0.110(5) Uani 0.6 1 d D U P
N1 N -0.0965(2) 0.5909(2) 0.5794(3) 0.0221(8) Uani 1 1 d . . .
N2 N 0.0163(8) -0.0705(9) 0.6456(13) 0.168(5) Uani 1 1 d D U .
C1 C 0.1411(3) 0.2703(3) 1.0574(4) 0.0289(10) Uani 1 1 d . . .
C2 C 0.2034(8) 0.2676(8) 1.1919(12) 0.028(3) Uani 0.5 1 d . . P
C2' C 0.1694(10) 0.2392(9) 1.1709(13) 0.040(3) Uani 0.5 1 d . . P
C3 C 0.2666(8) 0.2060(8) 1.2521(11) 0.029(3) Uani 0.5 1 d . . P
C3' C 0.2318(10) 0.1761(10) 1.2304(13) 0.043(3) Uani 0.5 1 d . . P
C4 C 0.2720(3) 0.1440(3) 1.1828(4) 0.0291(10) Uani 1 1 d . . .
C5 C 0.2253(3) 0.1597(3) 1.0581(4) 0.0363(11) Uani 1 1 d . . .
C6 C 0.1601(3) 0.2214(3) 0.9961(4) 0.0360(11) Uani 1 1 d . . .
C7 C 0.0774(3) 0.3426(2) 0.9915(4) 0.0215(9) Uani 1 1 d . . .
C8 C 0.3483(3) 0.0822(2) 1.2527(4) 0.0220(9) Uani 1 1 d . . .
C9 C -0.0692(3) 0.6691(3) 0.5986(5) 0.0355(11) Uani 1 1 d . . .
H9 H -0.0100 0.6811 0.6320 0.080 Uiso 1 1 calc . U .
C10 C -0.1280(3) 0.7325(3) 0.5695(5) 0.0393(12) Uani 1 1 d . . .
H10 H -0.1075 0.7868 0.5852 0.080 Uiso 1 1 calc . U .
C11 C -0.2171(3) 0.7163(3) 0.5172(4) 0.0266(9) Uani 1 1 d . . .
C12 C -0.2437(3) 0.6337(3) 0.4946(5) 0.0356(11) Uani 1 1 d . . .
H12 H -0.3032 0.6199 0.4586 0.080 Uiso 1 1 calc . U .
C13 C -0.1826(3) 0.5722(3) 0.5253(4) 0.0322(10) Uani 1 1 d . . .
H13 H -0.2015 0.5173 0.5083 0.080 Uiso 1 1 calc . U .
C14 C 0.0587(7) 0.0069(7) 0.6646(10) 0.105(3) Uani 1 1 d D . .
C15 C 0.0116(10) 0.0769(8) 0.6375(17) 0.162(6) Uani 1 1 d D . .
H15 H -0.0493 0.0785 0.6019 0.120 Uiso 1 1 calc . U .
C16 C 0.0636(9) 0.1450(8) 0.6685(14) 0.137(4) Uani 1 1 d D U .
H16 H 0.0380 0.1965 0.6580 0.100 Uiso 1 1 calc . U .
C17 C 0.1506(11) 0.1419(10) 0.7139(17) 0.172(6) Uani 1 1 d D U .
H17 H 0.1822 0.1905 0.7288 0.130 Uiso 1 1 calc . U .
C18 C 0.1931(10) 0.0650(9) 0.7384(15) 0.153(5) Uani 1 1 d D U .
H18 H 0.2539 0.0626 0.7737 0.120 Uiso 1 1 calc . U .
C19 C 0.1459(8) -0.0052(9) 0.7107(12) 0.126(4) Uani 1 1 d D . .
H19 H 0.1705 -0.0573 0.7220 0.120 Uiso 1 1 calc . U .

loop_
_atom_site_aniso_label
_atom_site_aniso_U_11
_atom_site_aniso_U_22
_atom_site_aniso_U_33
_atom_site_aniso_U_23
_atom_site_aniso_U_13
_atom_site_aniso_U_12
Mg1 0.0183(9) 0.0161(9) 0.0164(9) 0.000 0.0112(8) 0.000
Mg2 0.0159(9) 0.0160(9) 0.0164(9) -0.0020(6) 0.0105(8) -0.0024(6)
O1 0.0263(15) 0.0237(15) 0.0231(15) 0.0039(11) 0.0157(13) 0.0080(11)
O2 0.0315(15) 0.0225(15) 0.0203(15) 0.0055(11) 0.0160(13) 0.0048(11)
O3 0.0182(14) 0.0328(16) 0.0203(14) -0.0020(11) 0.0109(12) 0.0036(11)
O4 0.0234(14) 0.0287(15) 0.0212(15) 0.0074(11) 0.0143(12) 0.0078(11)
O5 0.0266(14) 0.0235(14) 0.0257(15) 0.0091(11) 0.0200(13) 0.0127(11)
O6 0.213(9) 0.158(8) 0.221(9) 0.002(7) 0.117(7) -0.001(7)
O7 0.122(12) 0.097(10) 0.110(11) 0.005(8) 0.061(8) -0.012(8)
O7' 0.109(8) 0.111(8) 0.126(8) 0.011(7) 0.082(7) -0.012(6)
N1 0.0258(18) 0.0258(18) 0.0198(17) 0.0050(13) 0.0169(15) 0.0084(14)
N2 0.177(9) 0.116(7) 0.167(8) 0.004(6) 0.091(6) 0.029(7)
C1 0.033(2) 0.031(2) 0.025(2) 0.0093(17) 0.0201(19) 0.0129(18)
C2 0.036(7) 0.024(6) 0.030(6) 0.002(4) 0.024(5) 0.005(4)
C2' 0.060(10) 0.039(8) 0.036(7) 0.016(6) 0.037(8) 0.025(6)
C3 0.027(6) 0.042(7) 0.019(5) 0.001(5) 0.014(5) 0.006(5)
C3' 0.049(9) 0.056(9) 0.028(7) 0.017(6) 0.026(7) 0.034(7)
C4 0.033(2) 0.034(2) 0.025(2) 0.0062(17) 0.0200(19) 0.0103(18)
C5 0.042(3) 0.039(3) 0.027(2) 0.0031(19) 0.022(2) 0.014(2)
C6 0.040(3) 0.039(3) 0.023(2) 0.0032(18) 0.018(2) 0.014(2)
C7 0.0234(19) 0.0192(19) 0.023(2) 0.0019(15) 0.0151(17) 0.0014(15)
C8 0.0217(19) 0.025(2) 0.021(2) -0.0011(16) 0.0148(17) 0.0002(16)
C9 0.032(2) 0.026(2) 0.047(3) -0.002(2) 0.025(2) 0.0051(19)
C10 0.038(3) 0.023(2) 0.058(3) -0.001(2) 0.031(2) 0.0085(19)
C11 0.033(2) 0.031(2) 0.023(2) 0.0045(17) 0.0209(18) 0.0118(19)
C12 0.030(2) 0.032(2) 0.046(3) 0.014(2) 0.026(2) 0.0110(19)
C13 0.032(2) 0.027(2) 0.040(3) 0.0078(18) 0.025(2) 0.0076(18)
C14 0.088(7) 0.104(8) 0.104(7) 0.005(6) 0.053(6) 0.008(6)
C15 0.133(11) 0.109(9) 0.199(15) -0.034(10) 0.086(11) -0.009(9)
C16 0.104(6) 0.125(8) 0.168(9) 0.014(6) 0.080(6) 0.006(6)
C17 0.158(9) 0.151(9) 0.179(10) 0.008(7) 0.095(7) 0.001(7)
C18 0.142(8) 0.127(8) 0.152(9) 0.015(7) 0.078(7) 0.013(7)
C19 0.102(8) 0.133(10) 0.125(9) 0.036(8) 0.065(7) 0.024(7)

loop_
_atom_type_symbol
_atom_type_description
_atom_type_scat_dispersion_real
_atom_type_scat_dispersion_imag
_atom_type_scat_source
C C 0.0033 0.0016 'International Tables Vol C Tables 4.2.6.8 and 6.1.1.4'
H H 0.0000 0.0000 'International Tables Vol C Tables 4.2.6.8 and 6.1.1.4'
N N 0.0061 0.0033 'International Tables Vol C Tables 4.2.6.8 and 6.1.1.4'
O O 0.0106 0.0060 'International Tables Vol C Tables 4.2.6.8 and 6.1.1.4'
Mg Mg 0.0486 0.0363 'International Tables Vol C Tables 4.2.6.8 and 6.1.1.4'

loop_
_geom_angle_atom_site_label_1
_geom_angle_atom_site_label_2
_geom_angle_atom_site_label_3
_geom_angle
_geom_angle_site_symmetry_1
_geom_angle_site_symmetry_3
O3 Mg1 O3 173.98(18) 7_557 8_455
O3 Mg1 O2 91.69(12) 7_557 2_556
O3 Mg1 O2 92.51(12) 8_455 2_556
O3 Mg1 O2 92.51(12) 7_557 .
O3 Mg1 O2 91.69(12) 8_455 .
O2 Mg1 O2 91.50(17) 2_556 .
O3 Mg1 O5 90.02(11) 7_557 2_556
O3 Mg1 O5 85.82(11) 8_455 2_556
O2 Mg1 O5 178.21(11) 2_556 2_556
O2 Mg1 O5 87.90(11) . 2_556
O3 Mg1 O5 85.82(11) 7_557 .
O3 Mg1 O5 90.02(11) 8_455 .
O2 Mg1 O5 87.90(11) 2_556 .
O2 Mg1 O5 178.21(11) . .
O5 Mg1 O5 92.75(16) 2_556 .
O3 Mg1 Mg2 111.70(8) 7_557 .
O3 Mg1 Mg2 66.51(8) 8_455 .
O2 Mg1 Mg2 145.62(9) 2_556 .
O2 Mg1 Mg2 63.72(8) . .
O5 Mg1 Mg2 32.81(7) 2_556 .
O5 Mg1 Mg2 117.52(9) . .
O3 Mg1 Mg2 66.51(8) 7_557 2_556
O3 Mg1 Mg2 111.70(8) 8_455 2_556
O2 Mg1 Mg2 63.72(8) 2_556 2_556
O2 Mg1 Mg2 145.63(9) . 2_556
O5 Mg1 Mg2 117.52(9) 2_556 2_556
O5 Mg1 Mg2 32.81(7) . 2_556
Mg2 Mg1 Mg2 148.17(5) . 2_556
O1 Mg2 O1 180.0 5_567 .
O1 Mg2 O4 90.85(11) 5_567 8_455
O1 Mg2 O4 89.15(11) . 8_455
O1 Mg2 O4 89.15(11) 5_567 4_557
O1 Mg2 O4 90.85(11) . 4_557
O4 Mg2 O4 180.0 8_455 4_557
O1 Mg2 O5 91.37(11) 5_567 6_566
O1 Mg2 O5 88.63(11) . 6_566
O4 Mg2 O5 84.08(10) 8_455 6_566
O4 Mg2 O5 95.92(10) 4_557 6_566
O1 Mg2 O5 88.63(11) 5_567 2_556
O1 Mg2 O5 91.37(11) . 2_556
O4 Mg2 O5 95.92(10) 8_455 2_556
O4 Mg2 O5 84.08(10) 4_557 2_556
O5 Mg2 O5 180.0 6_566 2_556
O1 Mg2 Mg1 73.88(8) 5_567 5_567
O1 Mg2 Mg1 106.12(8) . 5_567
O4 Mg2 Mg1 111.22(8) 8_455 5_567
O4 Mg2 Mg1 68.78(8) 4_557 5_567
O5 Mg2 Mg1 32.53(7) 6_566 5_567
O5 Mg2 Mg1 147.47(7) 2_556 5_567
O1 Mg2 Mg1 106.12(8) 5_567 .
O1 Mg2 Mg1 73.88(8) . .
O4 Mg2 Mg1 68.78(8) 8_455 .
O4 Mg2 Mg1 111.22(8) 4_557 .
O5 Mg2 Mg1 147.47(7) 6_566 .
O5 Mg2 Mg1 32.53(7) 2_556 .
Mg1 Mg2 Mg1 180.0 5_567 .
C7 O1 Mg2 127.1(2) . .
C7 O2 Mg1 141.6(3) . .
C8 O3 Mg1 128.1(3) . 7_557
C8 O4 Mg2 131.0(2) . 4_547
N1 O5 Mg1 122.7(2) . .
N1 O5 Mg2 120.9(2) . 2_556
Mg1 O5 Mg2 114.66(12) . 2_556
O7' O7 N2 74.8(13) . .
O7 O7' N2 79.4(13) . .
C9 N1 O5 119.6(3) . .
C9 N1 C13 120.9(4) . .
O5 N1 C13 119.5(3) . .
O6 N2 O7' 111.7(15) . .
O6 N2 O7 116.4(18) . .
O7' N2 O7 25.9(4) . .
O6 N2 C14 127.7(12) . .
O7' N2 C14 117.7(13) . .
O7 N2 C14 115.4(16) . .
C6 C1 C2' 116.0(6) . .
C6 C1 C2 118.0(6) . .
C2' C1 C2 27.9(5) . .
C6 C1 C7 119.8(4) . .
C2' C1 C7 123.0(6) . .
C2 C1 C7 119.2(6) . .
C2' C2 C3 90(2) . .
C2' C2 C1 72.7(19) . .
C3 C2 C1 119.3(10) . .
C2' C2 C3' 62.3(19) . .
C3 C2 C3' 27.5(6) . .
C1 C2 C3' 107.1(9) . .
C2 C2' C3' 91(2) . .
C2 C2' C1 79.4(19) . .
C3' C2' C1 120.4(11) . .
C2 C2' C3 63.3(19) . .
C3' C2' C3 28.0(7) . .
C1 C2' C3 111.6(10) . .
C3' C3 C2 90.9(19) . .
C3' C3 C4 72.3(18) . .
C2 C3 C4 120.7(10) . .
C3' C3 C2' 64.1(17) . .
C2 C3 C2' 26.9(6) . .
C4 C3 C2' 108.9(9) . .
C3 C3' C2' 88(2) . .
C3 C3' C4 78.7(19) . .
C2' C3' C4 121.0(11) . .
C3 C3' C2 61.6(18) . .
C2' C3' C2 26.4(7) . .
C4 C3' C2 111.4(11) . .
C5 C4 C3' 115.4(6) . .
C5 C4 C3 117.1(6) . .
C3' C4 C3 29.0(6) . .
C5 C4 C8 120.9(4) . .
C3' C4 C8 122.5(6) . .
C3 C4 C8 118.9(6) . .
C4 C5 C6 121.0(4) . .
C1 C6 C5 121.0(4) . .
O2 C7 O1 126.3(3) . .
O2 C7 C1 116.6(3) . .
O1 C7 C1 117.0(3) . .
O4 C8 O3 125.6(4) . .
O4 C8 C4 118.3(3) . .
O3 C8 C4 116.0(3) . .
N1 C9 C10 120.6(4) . .
N1 C9 H9 119.7 . .
C10 C9 H9 119.7 . .
C9 C10 C11 120.8(4) . .
C9 C10 H10 119.6 . .
C11 C10 H10 119.6 . .
C10 C11 C12 116.7(4) . .
C10 C11 C11 122.1(5) . 7_466
C12 C11 C11 121.1(5) . 7_466
C13 C12 C11 120.6(4) . .
C13 C12 H12 119.7 . .
C11 C12 H12 119.7 . .
N1 C13 C12 120.4(4) . .
N1 C13 H13 119.8 . .
C12 C13 H13 119.8 . .
C15 C14 C19 130.6(13) . .
C15 C14 N2 119.4(11) . .
C19 C14 N2 110.0(11) . .
C14 C15 C16 111.9(13) . .
C14 C15 H15 124.1 . .
C16 C15 H15 124.1 . .
C17 C16 C15 123.5(14) . .
C17 C16 H16 118.3 . .
C15 C16 H16 118.3 . .
C16 C17 C18 119.7(15) . .
C16 C17 H17 120.2 . .
C18 C17 H17 120.2 . .
C19 C18 C17 120.0(14) . .
C19 C18 H18 120.0 . .
C17 C18 H18 120.0 . .
C18 C19 C14 114.2(13) . .
C18 C19 H19 122.9 . .
C14 C19 H19 122.9 . .

loop_
_geom_bond_atom_site_label_1
_geom_bond_atom_site_label_2
_geom_bond_distance
_geom_bond_site_symmetry_2
Mg1 O3 2.013(3) 7_557
Mg1 O3 2.013(3) 8_455
Mg1 O2 2.027(3) 2_556
Mg1 O2 2.027(3) .
Mg1 O5 2.163(3) 2_556
Mg1 O5 2.163(3) .
Mg1 Mg2 3.6555(6) .
Mg1 Mg2 3.6555(6) 2_556
Mg2 O1 2.055(3) 5_567
Mg2 O1 2.055(3) .
Mg2 O4 2.077(3) 8_455
Mg2 O4 2.077(3) 4_557
Mg2 O5 2.180(3) 6_566
Mg2 O5 2.180(3) 2_556
Mg2 Mg1 3.6555(6) 5_567
O1 C7 1.263(5) .
O2 C7 1.247(5) .
O3 C8 1.254(5) .
O3 Mg1 2.014(3) 7_557
O4 C8 1.254(5) .
O4 Mg2 2.077(3) 4_547
O5 N1 1.334(4) .
O5 Mg2 2.180(3) 2_556
O6 N2 1.219(15) .
O7 O7' 0.612(10) .
O7 N2 1.380(10) .
O7' N2 1.354(10) .
N1 C9 1.330(6) .
N1 C13 1.336(6) .
N2 C14 1.423(16) .
C1 C6 1.382(6) .
C1 C2' 1.405(14) .
C1 C2 1.447(14) .
C1 C7 1.505(5) .
C2 C2' 0.689(13) .
C2 C3 1.363(19) .
C2 C3' 1.550(19) .
C2' C3' 1.373(18) .
C2' C3 1.526(18) .
C3 C3' 0.716(15) .
C3 C4 1.449(13) .
C3' C4 1.408(14) .
C4 C5 1.385(6) .
C4 C8 1.503(6) .
C5 C6 1.386(6) .
C9 C10 1.379(6) .
C9 H9 0.9300 .
C10 C11 1.385(7) .
C10 H10 0.9300 .
C11 C12 1.394(7) .
C11 C11 1.496(8) 7_466
C12 C13 1.379(6) .
C12 H12 0.9300 .
C13 H13 0.9300 .
C14 C15 1.344(13) .
C14 C19 1.365(12) .
C15 C16 1.358(14) .
C15 H15 0.9300 .
C16 C17 1.353(14) .
C16 H16 0.9300 .
C17 C18 1.405(15) .
C17 H17 0.9300 .
C18 C19 1.346(14) .
C18 H18 0.9300 .
C19 H19 0.9300 .

loop_
_geom_hbond_atom_site_label_D
_geom_hbond_atom_site_label_H
_geom_hbond_atom_site_label_A
_geom_hbond_distance_DH
_geom_hbond_distance_HA
_geom_hbond_distance_DA
_geom_hbond_angle_DHA
_geom_hbond_site_symmetry_A
C9 H9 O1 0.93 2.66 3.260(5) 123.3 6_565
C10 H10 O7 0.93 2.45 3.37(3) 174.3 1_565
C10 H10 O7' 0.93 2.42 3.32(2) 163.1 1_565
C12 H12 O7 0.93 2.15 3.073(18) 169.5 7_456
C12 H12 O7' 0.93 2.28 3.171(13) 160.5 7_456
